data_1540674
loop_
_publ_author_name
'Ma, Hong-Xin'
'Du, Jing'
'Zhu, Zai-Ming'
'Lu, Ting'
'Su, Fang'
'Zhang, Lan-Cui'

_publ_section_title
;
 Controllable assembly, characterization and catalytic properties of a new
 Strandberg-type organophosphotungstate.
;
_journal_issue 4
_journal_name_full 'Dalton transactions (Cambridge, England : 2003)'
_journal_page_first 1631
_journal_page_last 1637
_journal_paper_doi 10.1039/c5dt04412j
_journal_volume 45
_journal_year 2016
_chemical_formula_moiety 'C60 H50 Cu3 N12 O40 W12,12H2O'
_chemical_formula_sum 'C60 H74 Cu3 N12 O52 W12'
_chemical_formula_weight 4192.04
_space_group_crystal_system monoclinic
_space_group_IT_number 14
_space_group_name_Hall '-P 2ybc'
_space_group_name_H-M_alt 'P 1 21/c 1'
_symmetry_space_group_name_Hall '-P 2ybc'
_symmetry_space_group_name_H-M 'P 1 21/c 1'
_atom_sites_solution_hydrogens geom
_audit_creation_method SHELXL-2014/7
_audit_update_record
;
2015-11-27 deposited with the CCDC.
2015-12-08 downloaded from the CCDC.
;
_cell_angle_alpha 90
_cell_angle_beta 119.955(16)
_cell_angle_gamma 90
_cell_formula_units_Z 2
_cell_length_a 12.796(4)
_cell_length_b 25.625(7)
_cell_length_c 16.112(3)
_cell_measurement_reflns_used 8492
_cell_measurement_temperature 296(2)
_cell_measurement_theta_max 26.82
_cell_measurement_theta_min 1.66
_cell_volume 4577(2)
_computing_cell_refinement 'SMART (Bruker, 2005)'
_computing_data_collection 'SMART (Bruker, 2005)'
_computing_data_reduction SAINT
_computing_molecular_graphics 'SHELXTL (Sheldrick, 1997a)'
_computing_publication_material SHELXTL
_computing_structure_refinement 'SHELXL-2014/7 (Sheldrick, 2014)'
_computing_structure_solution 'SHELXS-97 (Sheldrick, 1997b)'
_diffrn_ambient_temperature 296(2)
_diffrn_measured_fraction_theta_full 0.999
_diffrn_measured_fraction_theta_max 0.999
_diffrn_measurement_device_type 'CCD area detector'
_diffrn_measurement_method 'phi and omega scans'
_diffrn_radiation_type MoK\a
_diffrn_radiation_wavelength 0.71073
_diffrn_reflns_av_R_equivalents 0.0372
_diffrn_reflns_av_unetI/netI 0.0437
_diffrn_reflns_laue_measured_fraction_full 0.999
_diffrn_reflns_laue_measured_fraction_max 0.999
_diffrn_reflns_limit_h_max 10
_diffrn_reflns_limit_h_min -15
_diffrn_reflns_limit_k_max 30
_diffrn_reflns_limit_k_min -30
_diffrn_reflns_limit_l_max 19
_diffrn_reflns_limit_l_min -16
_diffrn_reflns_number 22894
_diffrn_reflns_point_group_measured_fraction_full 0.999
_diffrn_reflns_point_group_measured_fraction_max 0.999
_diffrn_reflns_theta_full 25.000
_diffrn_reflns_theta_max 25.000
_diffrn_reflns_theta_min 1.661
_exptl_absorpt_coefficient_mu 15.791
_exptl_absorpt_correction_T_max 0.4998
_exptl_absorpt_correction_T_min 0.3611
_exptl_absorpt_correction_type multi-scan
_exptl_absorpt_process_details '(SADABS; Sheldrick, 2003)'
_exptl_crystal_colour blue
_exptl_crystal_density_diffrn 3.042
_exptl_crystal_description block
_exptl_crystal_F_000 3816
_exptl_crystal_size_max 0.081
_exptl_crystal_size_mid 0.067
_exptl_crystal_size_min 0.051
_refine_diff_density_max 2.421
_refine_diff_density_min -3.328
_refine_diff_density_rms 0.378
_refine_ls_extinction_method none
_refine_ls_goodness_of_fit_ref 1.047
_refine_ls_hydrogen_treatment constr
_refine_ls_matrix_type full
_refine_ls_number_parameters 672
_refine_ls_number_reflns 8059
_refine_ls_number_restraints 211
_refine_ls_restrained_S_all 1.037
_refine_ls_R_factor_all 0.0936
_refine_ls_R_factor_gt 0.0854
_refine_ls_shift/su_max 0.001
_refine_ls_shift/su_mean 0.000
_refine_ls_structure_factor_coef Fsqd
_refine_ls_weighting_details 'w=1/[\s^2^(Fo^2^)+(0.0091P)^2^+945.0200P] where P=(Fo^2^+2Fc^2^)/3'
_refine_ls_weighting_scheme calc
_refine_ls_wR_factor_gt 0.1845
_refine_ls_wR_factor_ref 0.1888
_reflns_Friedel_coverage 0.000
_reflns_number_gt 7288
_reflns_number_total 8059
_reflns_threshold_expression 'I > 2\s(I)'
_cod_data_source_file c5dt04412j2.cif
_cod_data_source_block 2
_cod_depositor_comments
;
The following automatic conversions were performed:

'_exptl_absorpt_correction_type' value 'Multi-scan' changed to
'multi-scan' according to
/usr/data/users/saulius/crontab/automatic-downloads/rss-feeds/RSC/lib/dictionaries/cif_core.dic
dictionary named 'cif_core.dic' version 2.4.2 from 2011-04-26.

Automatic conversion script
Id: cif_fix_values 4268 2015-11-12 08:31:59Z antanas 

 Adding full bibliography for 1540673--1540674.cif.
;
_cod_database_code 1540674
_shelx_shelxl_version_number 2014/7
_shelx_space_group_comment
;
The symmetry employed for this shelxl refinement is uniquely defined
by the following loop, which should always be used as a source of
symmetry information in preference to the above space-group names.
They are only intended as comments.
;
_shelx_estimated_absorpt_t_min 0.361
_shelx_estimated_absorpt_t_max 0.500

loop_
_space_group_symop_operation_xyz
'x, y, z'
'-x, y+1/2, -z+1/2'
'-x, -y, -z'
'x, -y-1/2, z-1/2'

loop_
_atom_site_label
_atom_site_type_symbol
_atom_site_fract_x
_atom_site_fract_y
_atom_site_fract_z
_atom_site_U_iso_or_equiv
_atom_site_adp_type
_atom_site_occupancy
_atom_site_site_symmetry_order
_atom_site_calc_flag
_atom_site_refinement_flags_posn
_atom_site_refinement_flags_adp
_atom_site_refinement_flags_occupancy
_atom_site_disorder_assembly
_atom_site_disorder_group
W1 W -0.21101(9) -0.02668(4) 1.02956(8) 0.0233(3) Uani 1 1 d . . . . .
W2 W -0.27824(10) 0.09868(5) 1.08325(8) 0.0288(3) Uani 1 1 d . . . . .
W3 W -0.25446(10) -0.00999(4) 1.22575(8) 0.0297(3) Uani 1 1 d . U . . .
W4 W -0.54002(11) 0.00351(4) 1.20116(8) 0.0279(3) Uani 1 1 d . . . . .
W5 W -0.44438(11) -0.11825(4) 0.92667(8) 0.0296(3) Uani 1 1 d . U . . .
W6 W -0.45532(11) -0.11265(5) 1.13651(11) 0.0408(4) Uani 1 1 d . . . . .
Cu1 Cu 0.0000 0.0000 1.5000 0.0172(8) Uani 1 2 d S . P . .
Cu2 Cu 0.4399(2) 0.25592(12) 1.2059(2) 0.0184(6) Uani 1 1 d . . . . .
O1 O -0.1379(16) -0.0131(7) 1.3401(12) 0.027(4) Uani 1 1 d . U . . .
O2 O -0.193(3) 0.0492(11) 1.054(2) 0.067(7) Uani 1 1 d . U . . .
O3 O -0.4428(15) -0.1672(6) 1.2031(12) 0.018(4) Uani 1 1 d . . . . .
O4 O -0.4263(16) -0.1772(7) 0.8883(13) 0.026(4) Uani 1 1 d . . . . .
O5 O -0.232(3) 0.0577(9) 1.1990(18) 0.071(9) Uani 1 1 d . . . . .
O6 O -0.520(3) -0.0731(13) 1.223(2) 0.020(7) Uani 0.5 1 d . U P A 1
O6A O -0.536(3) -0.0635(12) 1.167(2) 0.011(6) Uiso 0.5 1 d . . P A 2
O7 O -0.415(3) -0.0307(14) 0.959(2) 0.024(8) Uani 0.5 1 d . U P B 1
O8 O -0.346(3) 0.0102(13) 1.064(3) 0.028(8) Uani 0.5 1 d . . P B 2
O9 O -0.280(2) -0.0943(9) 0.9954(17) 0.058(6) Uani 1 1 d . U . . .
O10 O -0.557(2) 0.0084(9) 1.2979(16) 0.052(6) Uani 1 1 d . . . . .
O11 O -0.325(3) -0.0018(13) 0.904(2) 0.018(7) Uani 0.5 1 d . U P B 1
O11A O -0.281(3) -0.0107(13) 0.887(2) 0.018(7) Uiso 0.5 1 d . . P B 2
O12 O -0.173(2) 0.1450(9) 1.1307(15) 0.049(6) Uani 1 1 d . U . . .
O13 O -0.072(2) -0.0362(10) 1.043(2) 0.059(8) Uani 1 1 d . . . . .
O14 O -0.529(2) 0.0783(9) 1.1772(17) 0.055(6) Uani 1 1 d . U . . .
O15 O -0.207(3) -0.0361(13) 1.143(2) 0.018(7) Uani 0.5 1 d . U P B 1
O15A O -0.143(3) -0.0342(13) 1.172(2) 0.016(7) Uiso 0.5 1 d . . P B 2
O16 O -0.379(3) 0.0123(12) 1.234(2) 0.022(4) Uani 0.5 1 d D U P A 1
O16A O -0.355(3) 0.0075(15) 1.295(3) 0.031(9) Uiso 0.5 1 d . . P A 2
O17 O -0.382(3) 0.1071(13) 0.962(2) 0.012(6) Uani 0.5 1 d . U P B 1
O17A O -0.357(3) 0.1375(15) 0.968(2) 0.022(8) Uiso 0.5 1 d . . P B 2
O18 O -0.402(3) -0.1251(15) 1.059(2) 0.024(5) Uani 0.5 1 d . U P A 1
O18A O -0.414(4) -0.1562(17) 1.052(3) 0.032(9) Uiso 0.5 1 d . . P A 2
O19 O -0.406(3) 0.1117(14) 1.108(2) 0.021(7) Uani 0.5 1 d . . P B 1
O19A O -0.381(4) 0.1419(18) 1.121(3) 0.031(9) Uiso 0.5 1 d . . P B 2
O20 O -0.321(3) -0.0774(13) 1.184(3) 0.023(4) Uani 0.5 1 d . U P A 1
O20A O -0.290(3) -0.0887(14) 1.243(3) 0.025(8) Uiso 0.5 1 d . . P A 2
O21 O -0.439(3) -0.0276(13) 1.123(2) 0.025(8) Uani 0.5 1 d D . P A 1
O22 O -0.476(3) 0.0715(13) 1.005(2) 0.017(7) Uani 0.5 1 d . U P B 2
N1 N 0.0849(19) 0.0541(8) 1.4636(15) 0.022(5) Uani 1 1 d . . . . .
N2 N 0.383(2) 0.2143(8) 1.2849(16) 0.025(5) Uani 1 1 d . . . . .
N3 N -0.4973(18) 0.2012(8) 1.6335(16) 0.024(5) Uani 1 1 d . . . . .
N4 N -0.1100(18) 0.0565(9) 1.5190(16) 0.025(5) Uani 1 1 d . . . . .
N5 N -0.3802(18) 0.2580(9) 0.8051(17) 0.028(5) Uani 1 1 d . . . . .
N6 N 0.257(2) 0.2659(9) 1.1055(17) 0.030(5) Uani 1 1 d . . . . .
C1 C 0.210(2) 0.0560(10) 1.5096(17) 0.020(5) Uani 1 1 d . U . . .
H1A H 0.2540 0.0357 1.5639 0.024 Uiso 1 1 calc R U . . .
C2 C 0.269(2) 0.0864(11) 1.478(2) 0.030(7) Uani 1 1 d . . . . .
H2A H 0.3532 0.0863 1.5106 0.037 Uiso 1 1 calc R U . . .
C3 C 0.206(2) 0.1176(10) 1.3987(19) 0.025(6) Uani 1 1 d . U . . .
C4 C 0.083(3) 0.1178(11) 1.350(2) 0.041(8) Uani 1 1 d . . . . .
H4A H 0.0379 0.1388 1.2969 0.049 Uiso 1 1 calc R U . . .
C5 C 0.027(3) 0.0840(12) 1.386(2) 0.033(7) Uani 1 1 d . . . . .
H5A H -0.0567 0.0827 1.3535 0.040 Uiso 1 1 calc R U . . .
C6 C 0.401(2) 0.1627(10) 1.2951(19) 0.026(6) Uani 1 1 d . U . . .
H6A H 0.4497 0.1475 1.2736 0.031 Uiso 1 1 calc R U . . .
C7 C 0.352(2) 0.1306(11) 1.3358(19) 0.028(6) Uani 1 1 d . U . . .
H7A H 0.3719 0.0954 1.3461 0.034 Uiso 1 1 calc R U . . .
C8 C 0.272(2) 0.1524(10) 1.3609(18) 0.024(6) Uani 1 1 d . U . . .
C9 C 0.248(3) 0.2042(11) 1.348(2) 0.032(6) Uani 1 1 d . U . . .
H9A H 0.1961 0.2197 1.3656 0.038 Uiso 1 1 calc R U . . .
C10 C 0.305(2) 0.2336(11) 1.3087(19) 0.027(6) Uani 1 1 d . U . . .
H10A H 0.2865 0.2689 1.2982 0.032 Uiso 1 1 calc R U . . .
C11 C -0.458(3) 0.1530(13) 1.666(2) 0.041(7) Uani 1 1 d . U . . .
H11A H -0.4811 0.1385 1.7068 0.049 Uiso 1 1 calc R U . . .
C12 C -0.386(3) 0.1228(14) 1.643(2) 0.047(8) Uani 1 1 d . U . . .
H12A H -0.3612 0.0897 1.6691 0.056 Uiso 1 1 calc R U . . .
C13 C -0.354(3) 0.1435(12) 1.580(2) 0.034(7) Uani 1 1 d . . . . .
C14 C -0.401(3) 0.1911(13) 1.541(2) 0.042(8) Uani 1 1 d . U . . .
H14A H -0.3858 0.2048 1.4944 0.051 Uiso 1 1 calc R U . . .
C15 C -0.469(3) 0.2185(12) 1.568(2) 0.038(7) Uani 1 1 d . U . . .
H15A H -0.4983 0.2510 1.5403 0.046 Uiso 1 1 calc R U . . .
C16 C -0.097(4) 0.0586(19) 1.604(3) 0.078(15) Uani 1 1 d . . . . .
H16A H -0.0334 0.0400 1.6525 0.094 Uiso 1 1 calc R U . . .
C17 C -0.171(4) 0.0865(17) 1.629(3) 0.066(11) Uani 1 1 d . U . . .
H17A H -0.1566 0.0867 1.6917 0.080 Uiso 1 1 calc R U . . .
C18 C -0.269(2) 0.1144(10) 1.5551(17) 0.021(5) Uani 1 1 d . U . . .
C19 C -0.281(3) 0.1113(14) 1.467(3) 0.048(9) Uani 1 1 d . . . . .
H19A H -0.3439 0.1290 1.4160 0.058 Uiso 1 1 calc R U . . .
C20 C -0.200(3) 0.0814(13) 1.451(2) 0.040(8) Uani 1 1 d . . . . .
H20A H -0.2116 0.0796 1.3896 0.048 Uiso 1 1 calc R U . . .
C21 C -0.319(2) 0.2361(12) 0.891(2) 0.036(7) Uani 1 1 d . . . . .
H21A H -0.3657 0.2188 0.9119 0.043 Uiso 1 1 calc R U . . .
C22 C -0.196(3) 0.2357(14) 0.953(2) 0.051(10) Uani 1 1 d . . . . .
H22A H -0.1600 0.2147 1.0074 0.061 Uiso 1 1 calc R U . . .
C23 C -0.130(2) 0.2680(11) 0.930(2) 0.032(6) Uani 1 1 d . U . . .
C24 C -0.188(3) 0.2950(12) 0.843(3) 0.044(9) Uani 1 1 d . . . . .
H24A H -0.1440 0.3161 0.8246 0.053 Uiso 1 1 calc R U . . .
C25 C -0.313(3) 0.2904(16) 0.783(3) 0.059(12) Uani 1 1 d . . . . .
H25A H -0.3513 0.3099 0.7271 0.070 Uiso 1 1 calc R U . . .
C26 C 0.195(3) 0.3090(11) 1.099(2) 0.041(8) Uani 1 1 d . . . . .
H26A H 0.2370 0.3385 1.1330 0.049 Uiso 1 1 calc R U . . .
C27 C 0.070(3) 0.3115(13) 1.044(3) 0.054(10) Uani 1 1 d . . . . .
H27A H 0.0300 0.3419 1.0428 0.065 Uiso 1 1 calc R U . . .
C28 C 0.008(2) 0.2690(12) 0.992(2) 0.032(6) Uani 1 1 d . U . . .
C29 C 0.067(4) 0.2251(18) 0.993(3) 0.077(13) Uani 1 1 d . U . . .
H29A H 0.0300 0.1974 0.9515 0.092 Uiso 1 1 calc R U . . .
C30 C 0.192(4) 0.2249(19) 1.063(3) 0.077(13) Uani 1 1 d . U . . .
H30A H 0.2304 0.1926 1.0805 0.092 Uiso 1 1 calc R U . . .
O1W O -0.125(4) -0.1617(17) 1.191(3) 0.122(14) Uiso 1 1 d . . . . .
O2W O 0.145(8) -0.112(3) 1.099(6) 0.11(3) Uiso 0.5 1 d . . P C 1
O3W O 0.167(7) -0.090(3) 1.145(6) 0.10(2) Uiso 0.5 1 d . . P D 2
O4W O -0.122(11) -0.050(5) 0.802(9) 0.15(4) Uiso 0.45 1 d . . P E 1
O5W O 0.163(9) 0.004(4) 1.235(7) 0.14(3) Uiso 0.5 1 d . . P F 2
O6W O -0.079(8) -0.111(3) 0.874(6) 0.13(3) Uiso 0.55 1 d . . P E 1
O6WA O 0.027(17) -0.143(7) 0.976(13) 0.13(6) Uiso 0.25 1 d . . P G 2
O7W O -0.065(16) 0.259(7) 1.245(14) 0.15(6) Uiso 0.3 1 d . . P H 1
O7WA O -0.070(14) 0.252(6) 1.178(12) 0.16(6) Uiso 0.35 1 d . . P I 2
O8W O 0.521(16) 0.016(6) 1.508(13) 0.15(5) Uiso 0.35 1 d . . P J 1
O9W O -0.090(15) 0.166(7) 1.798(12) 0.15(6) Uiso 0.3 1 d . . P . .
O10W O -0.349(10) 0.115(4) 1.225(8) 0.14(4) Uiso 0.45 1 d . . P K 3

loop_
_atom_site_aniso_label
_atom_site_aniso_U_11
_atom_site_aniso_U_22
_atom_site_aniso_U_33
_atom_site_aniso_U_23
_atom_site_aniso_U_13
_atom_site_aniso_U_12
W1 0.0186(5) 0.0260(6) 0.0279(6) 0.0036(4) 0.0136(4) 0.0032(4)
W2 0.0262(6) 0.0381(7) 0.0197(5) -0.0044(5) 0.0096(5) -0.0148(5)
W3 0.0307(6) 0.0206(5) 0.0184(5) -0.0013(4) -0.0024(4) 0.0012(5)
W4 0.0439(7) 0.0223(5) 0.0315(6) -0.0078(5) 0.0295(5) -0.0073(5)
W5 0.0463(7) 0.0195(5) 0.0204(5) -0.0006(4) 0.0147(5) 0.0129(5)
W6 0.0332(7) 0.0360(7) 0.0677(9) 0.0373(6) 0.0361(7) 0.0192(5)
Cu1 0.020(2) 0.020(2) 0.019(2) -0.0002(17) 0.0155(17) 0.0010(17)
Cu2 0.0105(14) 0.0239(15) 0.0196(15) 0.0067(12) 0.0066(12) -0.0018(12)
O1 0.023(7) 0.033(8) 0.016(7) -0.008(6) 0.004(6) 0.001(6)
O2 0.087(11) 0.056(11) 0.062(10) -0.006(8) 0.039(8) 0.006(8)
O3 0.021(9) 0.012(8) 0.024(9) 0.005(7) 0.014(8) 0.001(7)
O4 0.027(10) 0.018(9) 0.028(10) -0.004(8) 0.009(8) 0.005(8)
O5 0.17(3) 0.027(12) 0.062(16) 0.015(11) 0.09(2) 0.032(15)
O6 0.022(11) 0.016(11) 0.020(11) 0.005(8) 0.009(8) 0.000(8)
O7 0.023(11) 0.025(11) 0.021(11) -0.006(8) 0.009(8) 0.006(8)
O8 0.024(19) 0.017(18) 0.04(2) 0.007(16) 0.015(17) -0.001(15)
O9 0.062(10) 0.047(9) 0.048(9) 0.006(8) 0.015(7) -0.023(8)
O10 0.082(18) 0.053(15) 0.041(13) -0.020(11) 0.045(13) -0.026(13)
O11 0.022(11) 0.021(11) 0.017(10) 0.006(8) 0.013(8) 0.002(8)
O12 0.064(13) 0.040(11) 0.037(11) -0.028(9) 0.020(10) -0.021(10)
O13 0.043(14) 0.067(17) 0.10(2) 0.040(15) 0.058(15) 0.032(12)
O14 0.057(10) 0.040(9) 0.045(9) 0.011(7) 0.007(7) -0.011(8)
O15 0.012(10) 0.018(11) 0.019(11) -0.003(8) 0.004(8) 0.002(8)
O16 0.022(6) 0.020(6) 0.020(6) -0.001(6) 0.007(5) 0.002(6)
O17 0.010(8) 0.013(8) 0.013(8) 0.000(5) 0.005(5) -0.003(5)
O18 0.028(6) 0.023(6) 0.023(6) 0.000(4) 0.014(4) 0.002(4)
O19 0.03(2) 0.016(19) 0.026(19) -0.005(15) 0.021(17) -0.010(15)
O20 0.024(6) 0.019(6) 0.020(6) 0.000(6) 0.006(5) 0.000(6)
O21 0.025(19) 0.03(2) 0.020(18) -0.004(16) 0.015(16) -0.003(16)
O22 0.015(10) 0.019(10) 0.013(10) 0.001(8) 0.004(8) 0.001(8)
N1 0.023(11) 0.028(12) 0.018(11) 0.000(9) 0.012(9) 0.007(9)
N2 0.038(13) 0.023(11) 0.027(12) -0.001(9) 0.027(11) -0.002(10)
N3 0.016(11) 0.025(12) 0.030(12) -0.011(10) 0.010(10) -0.003(9)
N4 0.014(11) 0.033(13) 0.033(13) 0.009(10) 0.015(10) 0.000(9)
N5 0.011(10) 0.025(12) 0.041(14) 0.006(10) 0.007(10) 0.009(9)
N6 0.028(12) 0.035(13) 0.039(14) 0.007(11) 0.026(11) -0.007(10)
C1 0.018(9) 0.025(9) 0.018(9) 0.008(7) 0.010(7) -0.004(7)
C2 0.019(13) 0.029(15) 0.051(18) 0.022(13) 0.022(13) 0.005(11)
C3 0.017(9) 0.029(9) 0.029(9) 0.002(7) 0.013(7) -0.002(7)
C4 0.042(18) 0.025(15) 0.06(2) 0.006(14) 0.029(17) -0.016(13)
C5 0.027(15) 0.046(18) 0.036(16) -0.002(14) 0.024(14) -0.009(13)
C6 0.033(10) 0.022(9) 0.027(9) -0.003(7) 0.019(7) -0.002(7)
C7 0.033(10) 0.031(10) 0.031(10) 0.000(7) 0.024(8) -0.003(8)
C8 0.024(9) 0.025(9) 0.023(9) -0.012(7) 0.013(7) -0.003(7)
C9 0.033(10) 0.036(10) 0.038(10) 0.001(8) 0.027(8) 0.002(8)
C10 0.025(9) 0.031(10) 0.031(9) 0.010(7) 0.020(8) -0.002(7)
C11 0.047(11) 0.044(11) 0.046(11) -0.005(8) 0.034(9) 0.005(8)
C12 0.051(12) 0.047(12) 0.046(11) -0.001(8) 0.028(9) 0.007(9)
C13 0.032(16) 0.037(16) 0.039(17) -0.012(13) 0.022(14) -0.016(13)
C14 0.052(11) 0.051(12) 0.036(10) -0.004(8) 0.030(9) 0.009(8)
C15 0.042(11) 0.037(11) 0.041(11) -0.002(8) 0.024(8) 0.012(8)
C16 0.07(3) 0.11(4) 0.05(2) 0.00(2) 0.03(2) 0.06(3)
C17 0.065(14) 0.071(14) 0.065(14) -0.004(9) 0.033(10) 0.009(9)
C18 0.018(9) 0.030(9) 0.018(8) -0.004(7) 0.011(7) -0.002(7)
C19 0.043(19) 0.05(2) 0.05(2) 0.006(17) 0.022(17) 0.023(17)
C20 0.033(17) 0.06(2) 0.025(15) -0.009(14) 0.013(13) 0.011(15)
C21 0.020(14) 0.040(17) 0.048(19) 0.007(14) 0.017(14) -0.006(13)
C22 0.020(15) 0.07(2) 0.05(2) 0.042(19) 0.009(15) 0.005(15)
C23 0.024(9) 0.033(10) 0.042(10) 0.001(8) 0.019(8) -0.003(8)
C24 0.029(16) 0.039(18) 0.07(2) 0.025(17) 0.032(17) 0.001(14)
C25 0.017(15) 0.09(3) 0.07(2) 0.05(2) 0.018(16) 0.003(16)
C26 0.028(16) 0.018(14) 0.05(2) 0.005(13) 0.003(14) 0.001(12)
C27 0.033(18) 0.036(18) 0.06(2) -0.009(17) -0.002(17) -0.008(15)
C28 0.021(9) 0.037(10) 0.037(10) 0.002(8) 0.013(8) 0.001(8)
C29 0.071(15) 0.072(15) 0.081(15) -0.014(9) 0.033(10) 0.007(9)
C30 0.068(15) 0.075(15) 0.079(15) -0.007(10) 0.030(10) 0.002(9)

loop_
_atom_type_symbol
_atom_type_description
_atom_type_scat_dispersion_real
_atom_type_scat_dispersion_imag
_atom_type_scat_source
C C 0.0033 0.0016 'International Tables Vol C Tables 4.2.6.8 and 6.1.1.4'
H H 0.0000 0.0000 'International Tables Vol C Tables 4.2.6.8 and 6.1.1.4'
Cu Cu 0.3201 1.2651 'International Tables Vol C Tables 4.2.6.8 and 6.1.1.4'
N N 0.0061 0.0033 'International Tables Vol C Tables 4.2.6.8 and 6.1.1.4'
O O 0.0106 0.0060 'International Tables Vol C Tables 4.2.6.8 and 6.1.1.4'
P P 0.1023 0.0942 'International Tables Vol C Tables 4.2.6.8 and 6.1.1.4'
W W -0.8490 6.8722 'International Tables Vol C Tables 4.2.6.8 and 6.1.1.4'

loop_
_geom_angle_atom_site_label_1
_geom_angle_atom_site_label_2
_geom_angle_atom_site_label_3
_geom_angle
_geom_angle_site_symmetry_1
_geom_angle_site_symmetry_3
O13 W1 O15 110.8(14) . .
O13 W1 O9 102.1(13) . .
O15 W1 O9 87.0(13) . .
O13 W1 O11 111.8(14) . .
O15 W1 O11 137.0(15) . .
O9 W1 O11 90.1(12) . .
O13 W1 O2 96.2(13) . .
O15 W1 O2 89.3(13) . .
O9 W1 O2 161.5(12) . .
O11 W1 O2 80.4(13) . .
O13 W1 O15A 91.0(14) . .
O9 W1 O15A 96.7(12) . .
O2 W1 O15A 85.7(12) . .
O13 W1 O11A 90.8(14) . .
O9 W1 O11A 88.7(12) . .
O2 W1 O11A 88.2(12) . .
O15A W1 O11A 173.8(14) . .
O13 W1 O8 155.1(14) . .
O9 W1 O8 98.8(12) . .
O2 W1 O8 64.3(12) . .
O15A W1 O8 73.1(14) . .
O11A W1 O8 103.2(14) . .
O13 W1 O7 157.7(13) . .
O15 W1 O7 86.9(14) . .
O9 W1 O7 64.1(12) . .
O11 W1 O7 54.0(14) . .
O2 W1 O7 97.6(12) . .
O12 W2 O17 114.6(13) . .
O12 W2 O2 99.3(12) . .
O17 W2 O2 90.9(13) . .
O12 W2 O17A 89.2(14) . .
O2 W2 O17A 101.4(14) . .
O12 W2 O19 111.1(14) . .
O17 W2 O19 87.7(14) . .
O2 W2 O19 147.1(14) . .
O12 W2 O5 98.9(13) . .
O17 W2 O5 146.3(14) . .
O2 W2 O5 86.6(11) . .
O17A W2 O5 167.6(14) . .
O19 W2 O5 76.8(14) . .
O12 W2 O19A 88.3(15) . .
O2 W2 O19A 170.4(16) . .
O17A W2 O19A 84.6(15) . .
O5 W2 O19A 86.3(13) . .
O12 W2 O22 151.9(12) . .
O2 W2 O22 105.9(12) . .
O17A W2 O22 74.0(14) . .
O5 W2 O22 94.8(13) . .
O19A W2 O22 68.2(15) . .
O12 W2 O8 153.2(12) . .
O2 W2 O8 62.9(13) . .
O17A W2 O8 112.9(15) . .
O5 W2 O8 62.2(12) . .
O19A W2 O8 107.9(16) . .
O22 W2 O8 54.0(12) . .
O1 W3 O16 105.8(11) . .
O1 W3 O15 109.8(13) . .
O16 W3 O15 144.1(14) . .
O1 W3 O5 98.3(12) . .
O16 W3 O5 87.9(14) . .
O15 W3 O5 91.6(12) . .
O1 W3 O20 109.6(13) . .
O16 W3 O20 93.3(15) . .
O15 W3 O20 70.5(16) . .
O5 W3 O20 150.5(14) . .
O1 W3 O15A 91.4(12) . .
O5 W3 O15A 88.0(12) . .
O1 W3 O20A 86.6(12) . .
O5 W3 O20A 174.9(13) . .
O15A W3 O20A 90.5(13) . .
O1 W3 O16A 82.9(12) . .
O5 W3 O16A 97.4(13) . .
O15A W3 O16A 172.6(14) . .
O20A W3 O16A 84.5(14) . .
O1 W3 O21 149.0(11) . .
O16 W3 O21 55.7(8) . .
O15 W3 O21 90.0(14) . .
O5 W3 O21 104.9(14) . .
O20 W3 O21 53.8(14) . .
O1 W3 O8 155.1(11) . .
O5 W3 O8 65.1(12) . .
O15A W3 O8 70.6(13) . .
O20A W3 O8 109.9(14) . .
O16A W3 O8 116.2(14) . .
O10 W4 O11 112.3(15) . 3_457
O10 W4 O6A 112.9(13) . .
O10 W4 O16 111.4(12) . .
O11 W4 O16 135.3(15) 3_457 .
O10 W4 O14 99.4(11) . .
O11 W4 O14 88.1(13) 3_457 .
O6A W4 O14 147.7(12) . .
O16 W4 O14 76.3(13) . .
O10 W4 O6 88.4(13) . .
O11 W4 O6 97.4(15) 3_457 .
O16 W4 O6 92.5(14) . .
O14 W4 O6 168.0(13) . .
O10 W4 O11A 91.1(14) . 3_457
O6A W4 O11A 93.9(14) . 3_457
O14 W4 O11A 86.5(12) . 3_457
O10 W4 O16A 87.2(14) . .
O6A W4 O16A 94.1(14) . .
O14 W4 O16A 85.9(13) . .
O11A W4 O16A 171.8(14) 3_457 .
O10 W4 O21 151.8(13) . .
O11 W4 O21 91.2(14) 3_457 .
O16 W4 O21 50.7(7) . .
O14 W4 O21 96.5(12) . .
O6 W4 O21 72.8(13) . .
O10 W4 O7 152.1(12) . 3_457
O11 W4 O7 51.4(14) 3_457 3_457
O16 W4 O7 84.9(13) . 3_457
O14 W4 O7 61.3(11) . 3_457
O6 W4 O7 114.3(13) . 3_457
O21 W4 O7 55.7(12) . 3_457
O4 W5 O19 107.6(13) . 3_457
O4 W5 O14 99.2(10) . 3_457
O19 W5 O14 88.8(14) 3_457 3_457
O4 W5 O18 108.0(13) . .
O19 W5 O18 91.4(15) 3_457 .
O14 W5 O18 151.3(14) 3_457 .
O4 W5 O9 100.6(10) . .
O19 W5 O9 151.6(15) 3_457 .
O14 W5 O9 89.8(10) 3_457 .
O18 W5 O9 76.7(13) . .
O4 W5 O19A 85.4(14) . 3_457
O14 W5 O19A 98.6(14) 3_457 3_457
O9 W5 O19A 168.8(14) . 3_457
O4 W5 O18A 86.9(13) . .
O14 W5 O18A 173.9(14) 3_457 .
O9 W5 O18A 88.3(13) . .
O19A W5 O18A 82.6(16) 3_457 .
O4 W5 O22 148.7(11) . 3_457
O14 W5 O22 103.3(12) 3_457 3_457
O9 W5 O22 100.8(12) . 3_457
O19A W5 O22 70.1(14) 3_457 3_457
O18A W5 O22 71.3(14) . 3_457
O4 W5 O7 157.0(11) . .
O19 W5 O7 90.5(15) 3_457 .
O14 W5 O7 66.3(11) 3_457 .
O18 W5 O7 85.0(14) . .
O9 W5 O7 63.2(12) . .
O4 W5 O10W 87(3) . 3_457
O14 W5 O10W 59(3) 3_457 3_457
O9 W5 O10W 148(3) . 3_457
O3 W6 O18 110.8(14) . .
O3 W6 O20 112.4(13) . .
O18 W6 O20 75.8(18) . .
O3 W6 O6A 106.2(11) . .
O3 W6 O17 107.8(11) . 3_457
O18 W6 O17 94.2(15) . 3_457
O20 W6 O17 139.5(15) . 3_457
O3 W6 O18A 89.8(13) . .
O6A W6 O18A 157.7(15) . .
O3 W6 O20A 89.1(12) . .
O6A W6 O20A 93.0(14) . .
O18A W6 O20A 102.8(15) . .
O3 W6 O6 85.7(10) . .
O18 W6 O6 163.1(15) . .
O20 W6 O6 94.7(15) . .
O17 W6 O6 83.9(13) 3_457 .
O3 W6 O21 151.3(9) . .
O18 W6 O21 91.2(15) . .
O20 W6 O21 53.8(14) . .
O17 W6 O21 87.9(13) 3_457 .
O6 W6 O21 72.0(12) . .
O3 W6 O17A 88.1(11) . 3_457
O6A W6 O17A 82.0(13) . 3_457
O18A W6 O17A 83.2(14) . 3_457
O20A W6 O17A 173.3(13) . 3_457
O3 W6 O22 151.4(10) . 3_457
O6A W6 O22 87.8(13) . 3_457
O18A W6 O22 71.3(14) . 3_457
O20A W6 O22 115.3(13) . 3_457
O17A W6 O22 69.0(12) 3_457 3_457
N1 Cu1 N1 180.0 3_558 .
N1 Cu1 N4 93.7(8) 3_558 3_558
N1 Cu1 N4 86.3(8) . 3_558
N1 Cu1 N4 86.3(8) 3_558 .
N1 Cu1 N4 93.7(8) . .
N4 Cu1 N4 180.0(8) 3_558 .
N1 Cu1 O1 90.1(8) 3_558 .
N1 Cu1 O1 89.9(8) . .
N4 Cu1 O1 86.2(7) 3_558 .
N4 Cu1 O1 93.8(7) . .
N1 Cu1 O1 89.9(8) 3_558 3_558
N1 Cu1 O1 90.1(8) . 3_558
N4 Cu1 O1 93.8(7) 3_558 3_558
N4 Cu1 O1 86.2(7) . 3_558
O1 Cu1 O1 180.0 . 3_558
N3 Cu2 N2 177.2(9) 4_665 .
N3 Cu2 N5 86.0(9) 4_665 4_666
N2 Cu2 N5 91.9(9) . 4_666
N3 Cu2 N6 95.6(8) 4_665 .
N2 Cu2 N6 86.6(9) . .
N5 Cu2 N6 177.1(9) 4_666 .
N3 Cu2 O3 91.0(8) 4_665 2_557
N2 Cu2 O3 87.2(7) . 2_557
N5 Cu2 O3 89.9(7) 4_666 2_557
N6 Cu2 O3 92.4(8) . 2_557
N3 Cu2 O4 90.9(8) 4_665 3_557
N2 Cu2 O4 91.0(7) . 3_557
N5 Cu2 O4 92.4(8) 4_666 3_557
N6 Cu2 O4 85.1(8) . 3_557
O3 Cu2 O4 177.1(6) 2_557 3_557
W3 O1 Cu1 166.5(10) . .
W2 O2 W1 133.8(16) . .
W6 O3 Cu2 176.0(9) . 2_547
W5 O4 Cu2 166.0(10) . 3_557
W3 O5 W2 136.0(16) . .
W4 O6 W6 113.4(16) . .
W4 O6A W6 146.6(18) . .
W1 O7 W5 100.2(13) . .
W1 O7 W4 97.0(13) . 3_457
W5 O7 W4 96.4(12) . 3_457
W1 O8 W3 99.3(13) . .
W1 O8 W2 98.9(13) . .
W3 O8 W2 96.7(14) . .
W1 O9 W5 132.3(15) . .
W4 O11 W1 153(2) 3_457 .
W4 O11A W1 121.4(18) 3_457 .
W5 O14 W4 135.9(14) 3_457 .
W1 O15 W3 145(2) . .
W1 O15A W3 116.5(17) . .
W3 O16 O21 72.6(15) . .
W3 O16 W4 148.5(16) . .
O21 O16 W4 78.3(15) . .
W4 O16A W3 112.1(18) . .
W2 O17 W6 148.8(18) . 3_457
W2 O17A W6 115.7(18) . 3_457
W6 O18 W5 142(2) . .
W6 O18A W5 114(2) . .
W5 O19 W2 152(2) 3_457 .
W2 O19A W5 118(2) . 3_457
W6 O20 O21 76.1(17) . .
W6 O20 W3 143(2) . .
O21 O20 W3 70.1(15) . .
W6 O20A W3 112.0(17) . .
O20 O21 O16 92(2) . .
O20 O21 W3 56.2(14) . .
O16 O21 W3 51.7(13) . .
O20 O21 W6 50.0(14) . .
O16 O21 W6 117.7(19) . .
W3 O21 W6 104.8(15) . .
O20 O21 W4 118.3(19) . .
O16 O21 W4 51.0(13) . .
W3 O21 W4 101.9(10) . .
W6 O21 W4 100.3(13) . .
W5 O22 W6 101.9(13) 3_457 3_457
W5 O22 W2 102.8(13) 3_457 .
W6 O22 W2 100.3(12) 3_457 .
C5 N1 C1 116(2) . .
C5 N1 Cu1 122.6(18) . .
C1 N1 Cu1 120.8(16) . .
C10 N2 C6 116(2) . .
C10 N2 Cu2 122.3(18) . .
C6 N2 Cu2 119.8(17) . .
C11 N3 C15 114(2) . .
C11 N3 Cu2 117.1(19) . 4_466
C15 N3 Cu2 127.3(19) . 4_466
C20 N4 C16 117(3) . .
C20 N4 Cu1 125.8(19) . .
C16 N4 Cu1 116(2) . .
C21 N5 C25 114(2) . .
C21 N5 Cu2 125.2(19) . 4_465
C25 N5 Cu2 120(2) . 4_465
C30 N6 C26 115(3) . .
C30 N6 Cu2 119(3) . .
C26 N6 Cu2 124(2) . .
C2 C1 N1 122(2) . .
C2 C1 H1A 118.8 . .
N1 C1 H1A 118.8 . .
C1 C2 C3 120(2) . .
C1 C2 H2A 119.9 . .
C3 C2 H2A 119.9 . .
C4 C3 C2 120(2) . .
C4 C3 C8 118(2) . .
C2 C3 C8 121(2) . .
C3 C4 C5 116(3) . .
C3 C4 H4A 122.1 . .
C5 C4 H4A 122.1 . .
N1 C5 C4 125(3) . .
N1 C5 H5A 117.3 . .
C4 C5 H5A 117.3 . .
N2 C6 C7 124(3) . .
N2 C6 H6A 118.2 . .
C7 C6 H6A 118.2 . .
C6 C7 C8 118(3) . .
C6 C7 H7A 120.8 . .
C8 C7 H7A 120.8 . .
C9 C8 C7 120(3) . .
C9 C8 C3 120(2) . .
C7 C8 C3 121(2) . .
C8 C9 C10 118(3) . .
C8 C9 H9A 121.2 . .
C10 C9 H9A 121.2 . .
N2 C10 C9 124(3) . .
N2 C10 H10A 117.8 . .
C9 C10 H10A 117.8 . .
N3 C11 C12 126(3) . .
N3 C11 H11A 117.0 . .
C12 C11 H11A 117.0 . .
C13 C12 C11 117(3) . .
C13 C12 H12A 121.3 . .
C11 C12 H12A 121.3 . .
C14 C13 C12 117(3) . .
C14 C13 C18 121(3) . .
C12 C13 C18 122(3) . .
C15 C14 C13 121(3) . .
C15 C14 H14A 119.5 . .
C13 C14 H14A 119.5 . .
N3 C15 C14 123(3) . .
N3 C15 H15A 118.3 . .
C14 C15 H15A 118.3 . .
N4 C16 C17 125(4) . .
N4 C16 H16A 117.3 . .
C17 C16 H16A 117.3 . .
C16 C17 C18 117(4) . .
C16 C17 H17A 121.4 . .
C18 C17 H17A 121.4 . .
C19 C18 C17 116(3) . .
C19 C18 C13 126(3) . .
C17 C18 C13 118(3) . .
C18 C19 C20 121(3) . .
C18 C19 H19A 119.7 . .
C20 C19 H19A 119.7 . .
N4 C20 C19 123(3) . .
N4 C20 H20A 118.5 . .
C19 C20 H20A 118.5 . .
N5 C21 C22 128(3) . .
N5 C21 H21A 115.8 . .
C22 C21 H21A 115.8 . .
C23 C22 C21 116(3) . .
C23 C22 H22A 122.1 . .
C21 C22 H22A 122.1 . .
C22 C23 C24 119(3) . .
C22 C23 C28 120(3) . .
C24 C23 C28 121(2) . .
C23 C24 C25 120(3) . .
C23 C24 H24A 119.8 . .
C25 C24 H24A 119.8 . .
N5 C25 C24 122(3) . .
N5 C25 H25A 119.2 . .
C24 C25 H25A 119.2 . .
N6 C26 C27 123(3) . .
N6 C26 H26A 118.7 . .
C27 C26 H26A 118.7 . .
C28 C27 C26 119(3) . .
C28 C27 H27A 120.3 . .
C26 C27 H27A 120.3 . .
C29 C28 C27 120(3) . .
C29 C28 C23 117(3) . .
C27 C28 C23 123(3) . .
C28 C29 C30 115(4) . .
C28 C29 H29A 122.7 . .
C30 C29 H29A 122.7 . .
N6 C30 C29 126(4) . .
N6 C30 H30A 117.1 . .
C29 C30 H30A 117.1 . .

loop_
_geom_bond_atom_site_label_1
_geom_bond_atom_site_label_2
_geom_bond_distance
_geom_bond_site_symmetry_2
W1 O13 1.71(2) .
W1 O15 1.82(3) .
W1 O9 1.90(2) .
W1 O11 1.92(3) .
W1 O2 1.97(3) .
W1 O15A 2.02(3) .
W1 O11A 2.05(3) .
W1 O8 2.27(4) .
W1 O7 2.27(3) .
W2 O12 1.66(2) .
W2 O17 1.74(3) .
W2 O2 1.88(3) .
W2 O17A 1.90(3) .
W2 O19 1.90(3) .
W2 O5 1.96(2) .
W2 O19A 2.04(4) .
W2 O22 2.30(3) .
W2 O8 2.39(3) .
W3 O1 1.697(17) .
W3 O16 1.76(3) .
W3 O15 1.84(3) .
W3 O5 1.84(2) .
W3 O20 1.89(3) .
W3 O15A 2.09(3) .
W3 O20A 2.12(4) .
W3 O16A 2.13(4) .
W3 O21 2.14(3) .
W3 O8 2.32(4) .
W4 O10 1.69(2) .
W4 O11 1.71(3) 3_457
W4 O6A 1.81(3) .
W4 O16 1.86(3) .
W4 O14 1.97(2) .
W4 O6 1.99(3) .
W4 O11A 2.01(3) 3_457
W4 O16A 2.08(4) .
W4 O21 2.35(3) .
W4 O7 2.45(3) 3_457
W5 O4 1.691(17) .
W5 O19 1.72(3) 3_457
W5 O14 1.84(2) 3_457
W5 O18 1.93(3) .
W5 O9 1.93(2) .
W5 O19A 2.05(4) 3_457
W5 O18A 2.10(4) .
W5 O22 2.19(3) 3_457
W5 O7 2.29(3) .
W5 O10W 2.55(11) 3_457
W6 O3 1.719(15) .
W6 O18 1.73(3) .
W6 O20 1.75(3) .
W6 O6A 1.84(3) .
W6 O17 1.89(3) 3_457
W6 O18A 2.02(4) .
W6 O20A 2.04(4) .
W6 O6 2.20(3) .
W6 O21 2.21(3) .
W6 O17A 2.23(4) 3_457
W6 O22 2.26(3) 3_457
Cu1 N1 2.02(2) 3_558
Cu1 N1 2.02(2) .
Cu1 N4 2.15(2) 3_558
Cu1 N4 2.15(2) .
Cu1 O1 2.308(17) .
Cu1 O1 2.308(17) 3_558
Cu2 N3 2.04(2) 4_665
Cu2 N2 2.05(2) .
Cu2 N5 2.08(2) 4_666
Cu2 N6 2.09(2) .
Cu2 O3 2.446(16) 2_557
Cu2 O4 2.478(17) 3_557
O3 Cu2 2.446(16) 2_547
O4 Cu2 2.478(17) 3_557
O7 W4 2.45(3) 3_457
O11 W4 1.71(3) 3_457
O11A W4 2.01(3) 3_457
O14 W5 1.84(2) 3_457
O16 O21 1.855(10) .
O17 W6 1.89(3) 3_457
O17A W6 2.23(4) 3_457
O19 W5 1.72(3) 3_457
O19A W5 2.05(4) 3_457
O20 O21 1.84(5) .
O22 W5 2.19(3) 3_457
O22 W6 2.26(3) 3_457
N1 C5 1.33(4) .
N1 C1 1.38(3) .
N2 C10 1.34(3) .
N2 C6 1.34(3) .
N3 C11 1.34(4) .
N3 C15 1.34(4) .
N3 Cu2 2.04(2) 4_466
N4 C20 1.29(4) .
N4 C16 1.30(4) .
N5 C21 1.32(4) .
N5 C25 1.36(4) .
N5 Cu2 2.08(2) 4_465
N6 C30 1.30(5) .
N6 C26 1.34(4) .
C1 C2 1.35(3) .
C1 H1A 0.9300 .
C2 C3 1.38(4) .
C2 H2A 0.9300 .
C3 C4 1.37(4) .
C3 C8 1.55(4) .
C4 C5 1.42(4) .
C4 H4A 0.9300 .
C5 H5A 0.9300 .
C6 C7 1.38(4) .
C6 H6A 0.9300 .
C7 C8 1.39(4) .
C7 H7A 0.9300 .
C8 C9 1.36(4) .
C9 C10 1.40(4) .
C9 H9A 0.9300 .
C10 H10A 0.9300 .
C11 C12 1.38(4) .
C11 H11A 0.9300 .
C12 C13 1.38(4) .
C12 H12A 0.9300 .
C13 C14 1.37(4) .
C13 C18 1.53(4) .
C14 C15 1.36(4) .
C14 H14A 0.9300 .
C15 H15A 0.9300 .
C16 C17 1.39(5) .
C16 H16A 0.9300 .
C17 C18 1.42(5) .
C17 H17A 0.9300 .
C18 C19 1.35(4) .
C19 C20 1.41(4) .
C19 H19A 0.9300 .
C20 H20A 0.9300 .
C21 C22 1.39(4) .
C21 H21A 0.9300 .
C22 C23 1.36(4) .
C22 H22A 0.9300 .
C23 C24 1.39(4) .
C23 C28 1.53(4) .
C24 C25 1.40(4) .
C24 H24A 0.9300 .
C25 H25A 0.9300 .
C26 C27 1.39(4) .
C26 H26A 0.9300 .
C27 C28 1.36(4) .
C27 H27A 0.9300 .
C28 C29 1.36(5) .
C29 C30 1.42(6) .
C29 H29A 0.9300 .
C30 H30A 0.9300 .
O4W O6W 1.85(14) .
O8W O8W 0.9(3) 3_658
O10W W5 2.55(11) 3_457

loop_
_geom_torsion_atom_site_label_1
_geom_torsion_atom_site_label_2
_geom_torsion_atom_site_label_3
_geom_torsion_atom_site_label_4
_geom_torsion
_geom_torsion_site_symmetry_1
_geom_torsion_site_symmetry_4
O16 W3 O1 Cu1 -37(5) . .
O15 W3 O1 Cu1 148(5) . .
O5 W3 O1 Cu1 53(5) . .
O20 W3 O1 Cu1 -136(5) . .
O15A W3 O1 Cu1 141(5) . .
O20A W3 O1 Cu1 -128(5) . .
O16A W3 O1 Cu1 -43(5) . .
O21 W3 O1 Cu1 -85(5) . .
O8 W3 O1 Cu1 99(5) . .
O12 W2 O2 W1 160(2) . .
O17 W2 O2 W1 -85(2) . .
O17A W2 O2 W1 -109(2) . .
O19 W2 O2 W1 2(4) . .
O5 W2 O2 W1 61(2) . .
O22 W2 O2 W1 -33(2) . .
O8 W2 O2 W1 0.8(18) . .
O19 W5 O4 Cu2 52(5) 3_457 3_557
O14 W5 O4 Cu2 -39(5) 3_457 3_557
O18 W5 O4 Cu2 150(4) . 3_557
O9 W5 O4 Cu2 -131(4) . 3_557
O19A W5 O4 Cu2 59(5) 3_457 3_557
O18A W5 O4 Cu2 142(5) . 3_557
O22 W5 O4 Cu2 97(5) 3_457 3_557
O7 W5 O4 Cu2 -88(5) . 3_557
O10W W5 O4 Cu2 18(5) 3_457 3_557
O1 W3 O5 W2 158(2) . .
O16 W3 O5 W2 -96(2) . .
O15 W3 O5 W2 48(2) . .
O20 W3 O5 W2 -3(4) . .
O15A W3 O5 W2 67(2) . .
O16A W3 O5 W2 -118(2) . .
O21 W3 O5 W2 -42(2) . .
O8 W3 O5 W2 -2(2) . .
O10 W4 O6A W6 -129(3) . .
O14 W4 O6A W6 48(5) . .
O11A W4 O6A W6 138(3) 3_457 .
O16A W4 O6A W6 -41(4) . .
O3 W6 O6A W4 132(3) . .
O18A W6 O6A W4 -93(5) . .
O20A W6 O6A W4 42(4) . .
O17A W6 O6A W4 -142(4) 3_457 .
O22 W6 O6A W4 -73(3) 3_457 .
O13 W1 O9 W5 -155.9(18) . .
O15 W1 O9 W5 94(2) . .
O11 W1 O9 W5 -44(2) . .
O2 W1 O9 W5 15(5) . .
O15A W1 O9 W5 112(2) . .
O11A W1 O9 W5 -65(2) . .
O8 W1 O9 W5 38(2) . .
O7 W1 O9 W5 5.5(17) . .
O13 W1 O15 W3 135(3) . .
O9 W1 O15 W3 -124(4) . .
O11 W1 O15 W3 -37(5) . .
O2 W1 O15 W3 38(4) . .
O7 W1 O15 W3 -59(4) . .
O1 W3 O15 W1 -137(3) . .
O16 W3 O15 W1 52(5) . .
O5 W3 O15 W1 -37(4) . .
O20 W3 O15 W1 119(4) . .
O21 W3 O15 W1 68(4) . .
O1 W3 O16 O21 -152.3(14) . .
O15 W3 O16 O21 20(3) . .
O5 W3 O16 O21 109.6(17) . .
O20 W3 O16 O21 -40.8(18) . .
O1 W3 O16 W4 -129(4) . .
O15 W3 O16 W4 43(6) . .
O5 W3 O16 W4 133(4) . .
O20 W3 O16 W4 -18(4) . .
O21 W3 O16 W4 23(3) . .
O10 W4 O16 W3 132(4) . .
O11 W4 O16 W3 -60(5) 3_457 .
O14 W4 O16 W3 -133(4) . .
O6 W4 O16 W3 43(4) . .
O21 W4 O16 W3 -23(3) . .
O7 W4 O16 W3 -72(4) 3_457 .
O10 W4 O16 O21 154.5(16) . .
O11 W4 O16 O21 -38(3) 3_457 .
O14 W4 O16 O21 -110.6(17) . .
O6 W4 O16 O21 65.3(18) . .
O7 W4 O16 O21 -48.9(16) 3_457 .
O12 W2 O17 W6 -125(3) . 3_457
O2 W2 O17 W6 134(4) . 3_457
O19 W2 O17 W6 -13(4) . 3_457
O5 W2 O17 W6 49(5) . 3_457
O12 W2 O17A W6 -165.8(17) . 3_457
O2 W2 O17A W6 94.8(18) . 3_457
O5 W2 O17A W6 -34(7) . 3_457
O19A W2 O17A W6 -78(2) . 3_457
O22 W2 O17A W6 -8.7(15) . 3_457
O8 W2 O17A W6 30(2) . 3_457
O3 W6 O18 W5 130(3) . .
O20 W6 O18 W5 -121(4) . .
O17 W6 O18 W5 19(4) 3_457 .
O6 W6 O18 W5 -64(7) . .
O21 W6 O18 W5 -69(4) . .
O12 W2 O19 W5 130(4) . 3_457
O17 W2 O19 W5 14(5) . 3_457
O2 W2 O19 W5 -74(6) . 3_457
O5 W2 O19 W5 -136(5) . 3_457
O3 W6 O20 O21 -150.9(12) . .
O18 W6 O20 O21 102.2(18) . .
O17 W6 O20 O21 22(3) 3_457 .
O6 W6 O20 O21 -63.7(15) . .
O3 W6 O20 W3 -126(3) . .
O18 W6 O20 W3 127(4) . .
O17 W6 O20 W3 47(5) 3_457 .
O6 W6 O20 W3 -39(4) . .
O21 W6 O20 W3 24(3) . .
O1 W3 O20 W6 125(3) . .
O16 W3 O20 W6 17(4) . .
O15 W3 O20 W6 -130(4) . .
O5 W3 O20 W6 -75(5) . .
O21 W3 O20 W6 -25(3) . .
O1 W3 O20 O21 150.1(13) . .
O16 W3 O20 O21 42.1(15) . .
O15 W3 O20 O21 -105.1(18) . .
O5 W3 O20 O21 -50(3) . .
W6 O20 O21 O16 125.1(19) . .
W3 O20 O21 O16 -39.5(16) . .
W6 O20 O21 W3 164.6(18) . .
W3 O20 O21 W6 -164.6(18) . .
W6 O20 O21 W4 79.1(18) . .
W3 O20 O21 W4 -85.4(16) . .
W3 O16 O21 O20 42.3(17) . .
W4 O16 O21 O20 -125.5(19) . .
W4 O16 O21 W3 -167.8(18) . .
W3 O16 O21 W6 87.4(19) . .
W4 O16 O21 W6 -80.5(19) . .
W3 O16 O21 W4 167.8(18) . .
C5 N1 C1 C2 0(4) . .
Cu1 N1 C1 C2 170(2) . .
N1 C1 C2 C3 1(4) . .
C1 C2 C3 C4 0(5) . .
C1 C2 C3 C8 -179(3) . .
C2 C3 C4 C5 -1(4) . .
C8 C3 C4 C5 178(3) . .
C1 N1 C5 C4 -2(4) . .
Cu1 N1 C5 C4 -172(2) . .
C3 C4 C5 N1 2(5) . .
C10 N2 C6 C7 -6(4) . .
Cu2 N2 C6 C7 -171(2) . .
N2 C6 C7 C8 5(4) . .
C6 C7 C8 C9 -2(4) . .
C6 C7 C8 C3 175(2) . .
C4 C3 C8 C9 55(4) . .
C2 C3 C8 C9 -126(3) . .
C4 C3 C8 C7 -122(3) . .
C2 C3 C8 C7 57(4) . .
C7 C8 C9 C10 1(4) . .
C3 C8 C9 C10 -176(2) . .
C6 N2 C10 C9 4(4) . .
Cu2 N2 C10 C9 169(2) . .
C8 C9 C10 N2 -2(4) . .
C15 N3 C11 C12 5(5) . .
Cu2 N3 C11 C12 -163(3) 4_466 .
N3 C11 C12 C13 -1(5) . .
C11 C12 C13 C14 -4(5) . .
C11 C12 C13 C18 177(3) . .
C12 C13 C14 C15 5(5) . .
C18 C13 C14 C15 -175(3) . .
C11 N3 C15 C14 -4(4) . .
Cu2 N3 C15 C14 163(3) 4_466 .
C13 C14 C15 N3 -1(5) . .
C20 N4 C16 C17 -1(7) . .
Cu1 N4 C16 C17 -170(4) . .
N4 C16 C17 C18 1(7) . .
C16 C17 C18 C19 0(6) . .
C16 C17 C18 C13 178(4) . .
C14 C13 C18 C19 -40(4) . .
C12 C13 C18 C19 139(4) . .
C14 C13 C18 C17 142(3) . .
C12 C13 C18 C17 -38(4) . .
C17 C18 C19 C20 0(5) . .
C13 C18 C19 C20 -177(3) . .
C16 N4 C20 C19 2(5) . .
Cu1 N4 C20 C19 169(3) . .
C18 C19 C20 N4 -1(6) . .
C25 N5 C21 C22 -11(5) . .
Cu2 N5 C21 C22 167(3) 4_465 .
N5 C21 C22 C23 10(6) . .
C21 C22 C23 C24 -5(5) . .
C21 C22 C23 C28 -178(3) . .
C22 C23 C24 C25 3(5) . .
C28 C23 C24 C25 175(3) . .
C21 N5 C25 C24 7(5) . .
Cu2 N5 C25 C24 -171(3) 4_465 .
C23 C24 C25 N5 -3(6) . .
C30 N6 C26 C27 -6(5) . .
Cu2 N6 C26 C27 -168(3) . .
N6 C26 C27 C28 -2(6) . .
C26 C27 C28 C29 -1(6) . .
C26 C27 C28 C23 -180(3) . .
C22 C23 C28 C29 67(5) . .
C24 C23 C28 C29 -106(4) . .
C22 C23 C28 C27 -114(4) . .
C24 C23 C28 C27 73(4) . .
C27 C28 C29 C30 10(6) . .
C23 C28 C29 C30 -171(4) . .
C26 N6 C30 C29 17(6) . .
Cu2 N6 C30 C29 -180(4) . .
C28 C29 C30 N6 -20(7) . .
